data_4132967
loop_
_publ_author_name
'Hwang, Jungwun'
'Li, Ping'
'Smith, Mark D.'
'Warden, Constance E.'
'Sirianni, Dominic A.'
'Vik, Erik C.'
'Maier, Josef M.'
'Yehl, Christopher J.'
'Sherrill, C. David'
'Shimizu, Ken D.'

_publ_section_title
;
 Tipping the Balance between S-\p and O-\p Interactions.
;
_journal_issue 41
_journal_name_full 'Journal of the American Chemical Society'
_journal_page_first 13301
_journal_page_last 13307
_journal_paper_doi 10.1021/jacs.8b07617
_journal_volume 140
_journal_year 2018
_chemical_formula_moiety 'C46 H28 F3 N O3 S, 0.5(C6 D5 Br)'
_chemical_formula_sum 'C49 H28 Br0.5 D2.5 F3 N O3 S'
_chemical_formula_weight 812.77
_space_group_crystal_system triclinic
_space_group_IT_number 2
_space_group_name_Hall '-P 1'
_space_group_name_H-M_alt 'P -1'
_atom_sites_solution_hydrogens geom
_atom_sites_solution_primary direct
_audit_creation_date 2016-03-15
_audit_creation_method
;
Olex2 1.2
(compiled 2016.02.19 svn.r3266 for OlexSys, GUI svn.r5155)
;
_cell_angle_alpha 85.793(2)
_cell_angle_beta 82.542(2)
_cell_angle_gamma 81.689(2)
_cell_formula_units_Z 2
_cell_length_a 10.0150(5)
_cell_length_b 11.8686(5)
_cell_length_c 16.0169(8)
_cell_measurement_reflns_used 9900
_cell_measurement_temperature 100(2)
_cell_measurement_theta_max 27.44
_cell_measurement_theta_min 2.30
_cell_volume 1865.01(15)
_computing_cell_refinement 'SAINT v8.34A (Bruker, 2013)'
_computing_data_collection 'Bruker APEXII v2014.9-0 (Bruker, 2014)'
_computing_data_reduction 'SAINT v8.34A (Bruker, 2013)'
_computing_molecular_graphics 'Olex2 (Dolomanov et al., 2009)'
_computing_publication_material 'Olex2 (Dolomanov et al., 2009)'
_computing_structure_refinement 'XL (Sheldrick, 2008)'
_computing_structure_solution 'XT (Sheldrick, 2015)'
_diffrn_ambient_temperature 100(2)
_diffrn_detector 'Bruker PHOTON-100 area detector'
_diffrn_detector_area_resol_mean 10.4
_diffrn_detector_type 'CMOS area detector'
_diffrn_measured_fraction_theta_full 0.999
_diffrn_measured_fraction_theta_max 0.999
_diffrn_measurement_device 'three-circle diffractometer'
_diffrn_measurement_device_type 'Bruker D8 Quest'
_diffrn_measurement_method '\w and \f scans'
_diffrn_radiation_monochromator 'mirror optics'
_diffrn_radiation_probe x-ray
_diffrn_radiation_type MoK\a
_diffrn_radiation_wavelength 0.71073
_diffrn_reflns_av_R_equivalents 0.0695
_diffrn_reflns_av_unetI/netI 0.0311
_diffrn_reflns_Laue_measured_fraction_full 0.999
_diffrn_reflns_Laue_measured_fraction_max 0.999
_diffrn_reflns_limit_h_max 12
_diffrn_reflns_limit_h_min -12
_diffrn_reflns_limit_k_max 14
_diffrn_reflns_limit_k_min -14
_diffrn_reflns_limit_l_max 20
_diffrn_reflns_limit_l_min -20
_diffrn_reflns_number 82868
_diffrn_reflns_point_group_measured_fraction_full 0.999
_diffrn_reflns_point_group_measured_fraction_max 0.999
_diffrn_reflns_theta_full 26.370
_diffrn_reflns_theta_max 26.372
_diffrn_reflns_theta_min 2.217
_diffrn_source 'microfocus sealed X-ray tube'
_diffrn_source_type 'Incoatec I\ms'
_diffrn_standards_number 0
_exptl_absorpt_coefficient_mu 0.685
_exptl_absorpt_correction_T_max 0.6468
_exptl_absorpt_correction_T_min 0.5991
_exptl_absorpt_correction_type multi-scan
_exptl_absorpt_process_details
;
SADABS-2014/4 (Bruker,2014/4) was used for absorption correction.
wR2(int) was 0.1149 before and 0.0616 after correction.
The Ratio of minimum to maximum transmission is 0.9263.
The \l/2 correction factor is 0.00150.
;
_exptl_crystal_colour colourless
_exptl_crystal_colour_primary colourless
_exptl_crystal_density_diffrn 1.447
_exptl_crystal_description wedge
_exptl_crystal_F_000 832
_exptl_crystal_size_max 0.44
_exptl_crystal_size_mid 0.2
_exptl_crystal_size_min 0.16
_refine_diff_density_max 0.526
_refine_diff_density_min -0.372
_refine_diff_density_rms 0.054
_refine_ls_extinction_coef 0.0069(7)
_refine_ls_extinction_expression Fc^*^=kFc[1+0.001xFc^2^\l^3^/sin(2\q)]^-1/4^
_refine_ls_extinction_method 'SHELXL-2014/7 (Sheldrick 2014'
_refine_ls_goodness_of_fit_ref 1.034
_refine_ls_hydrogen_treatment constr
_refine_ls_matrix_type full
_refine_ls_number_parameters 519
_refine_ls_number_reflns 7614
_refine_ls_number_restraints 7
_refine_ls_restrained_S_all 1.036
_refine_ls_R_factor_all 0.0649
_refine_ls_R_factor_gt 0.0453
_refine_ls_shift/su_max 0.000
_refine_ls_shift/su_mean 0.000
_refine_ls_structure_factor_coef Fsqd
_refine_ls_weighting_details 'w=1/[\s^2^(Fo^2^)+(0.0392P)^2^+1.8783P] where P=(Fo^2^+2Fc^2^)/3'
_refine_ls_weighting_scheme calc
_refine_ls_wR_factor_gt 0.0986
_refine_ls_wR_factor_ref 0.1069
_reflns_Friedel_coverage 0.000
_reflns_number_gt 6057
_reflns_number_total 7614
_reflns_threshold_expression 'I > 2\s(I)'
_cod_data_source_file ja8b07617_si_001.cif
_cod_data_source_block hjd87
_cod_original_formula_sum 'C49 H28 Br0.50 D2.50 F3 N O3 S'
_cod_database_code 4132967
_shelx_space_group_comment
;
The symmetry employed for this shelxl refinement is uniquely defined
by the following loop, which should always be used as a source of
symmetry information in preference to the above space-group names.
They are only intended as comments.
;
_shelx_estimated_absorpt_t_max 0.898
_shelx_estimated_absorpt_t_min 0.753
_olex2_refinement_description
;
1. Fixed Uiso
 At 1.2 times of:
  All C(H) groups
2. Restrained distances
 Br1S-C1S \\sim Br2S-C7S
 with sigma of 0.01
 Br1S-C2S \\sim Br1S-C6S \\sim Br2S-C8S \\sim Br2S-C12S
 with sigma of 0.01
3. Uiso/Uaniso restraints and constraints
Uiso(C1S) = Uiso(C2S) = Uiso(C3S) = Uiso(C4S) = Uiso(C5S) = Uiso(C6S) =
Uiso(C7S) = Uiso(C8S) = Uiso(C9S) = Uiso(C10S) = Uiso(C11S) = Uiso(C12S)
4. Others
 Sof(Br2S)=Sof(C7S)=Sof(C8S)=Sof(D8S)=Sof(C9S)=Sof(D9S)=Sof(C10S)=Sof(D10S)=
 Sof(C11S)=Sof(D11S)=Sof(C12S)=Sof(D12S)=0.5*(1-FVAR(2))
 Sof(Br1S)=Sof(C1S)=Sof(C2S)=Sof(D2S)=Sof(C3S)=Sof(D3S)=Sof(C4S)=Sof(D4S)=
 Sof(C5S)=Sof(D5S)=Sof(C6S)=Sof(D6S)=0.5*FVAR(2)
5.a :
 C1S(C2S,C3S,C4S,C5S,C6S,Br2S), C7S(C8S,C9S,C10S,C11S,C12S)
5.b Ternary CH refined with riding coordinates:
 C3(H3), C6(H6)
5.c Aromatic/amide H refined with riding coordinates:
 C11(H11), C12(H12), C13(H13), C14(H14), C17(H17), C18(H18), C19(H19),
 C20(H20), C23(H23), C24(H24), C25(H25), C26(H26), C27(H27), C29(H29), C30(H30),
  C31(H31), C32(H32), C33(H33), C36(H36), C37(H37), C38(H38), C39(H39),
 C41(H41), C42(H42), C44(H44), C45(H45), C2S(D2S), C3S(D3S), C4S(D4S), C5S(D5S),
  C6S(D6S), C8S(D8S), C9S(D9S), C10S(D10S), C11S(D11S), C12S(D12S)
;
_shelx_shelxl_version_number 2014/7
_olex2_submission_special_instructions 'No special instructions were received'

loop_
_space_group_symop_operation_xyz
'x, y, z'
'-x, -y, -z'

loop_
_atom_site_label
_atom_site_type_symbol
_atom_site_fract_x
_atom_site_fract_y
_atom_site_fract_z
_atom_site_U_iso_or_equiv
_atom_site_adp_type
_atom_site_occupancy
_atom_site_site_symmetry_order
_atom_site_calc_flag
_atom_site_refinement_flags_posn
_atom_site_refinement_flags_occupancy
_atom_site_disorder_assembly
_atom_site_disorder_group
S1 S 0.95296(6) 0.36872(5) 0.42864(3) 0.02752(15) Uani 1 1 d . . . .
F1 F 0.9333(2) 0.01372(15) 0.76974(10) 0.0678(6) Uani 1 1 d . . . .
F2 F 1.09057(17) -0.07963(14) 0.68948(11) 0.0588(5) Uani 1 1 d . . . .
F3 F 0.88404(19) -0.09788(14) 0.68323(12) 0.0628(5) Uani 1 1 d . . . .
O1 O 0.81398(14) 0.46330(11) -0.03015(8) 0.0173(3) Uani 1 1 d . . . .
O2 O 0.88581(15) 0.65037(12) 0.26626(8) 0.0228(3) Uani 1 1 d . . . .
O3 O 0.70307(15) 0.31718(12) 0.30614(9) 0.0230(3) Uani 1 1 d . . . .
N1 N 0.78314(17) 0.49018(14) 0.30354(10) 0.0167(4) Uani 1 1 d . . . .
C1 C 0.78138(18) 0.47506(15) 0.04321(11) 0.0124(4) Uani 1 1 d . . . .
C2 C 0.78734(18) 0.57769(15) 0.09711(11) 0.0119(4) Uani 1 1 d . . . .
C3 C 0.87824(19) 0.51130(16) 0.16218(11) 0.0134(4) Uani 1 1 d . . . .
H3 H 0.9767 0.5034 0.1394 0.016 Uiso 1 1 calc R . . .
C4 C 0.85339(19) 0.56261(17) 0.24751(12) 0.0156(4) Uani 1 1 d . . . .
C5 C 0.7630(2) 0.38998(17) 0.26875(12) 0.0161(4) Uani 1 1 d . . . .
C6 C 0.82699(19) 0.39362(16) 0.17716(11) 0.0139(4) Uani 1 1 d . . . .
H6 H 0.9036 0.3301 0.1672 0.017 Uiso 1 1 calc R . . .
C7 C 0.71970(19) 0.39362(16) 0.11379(11) 0.0128(4) Uani 1 1 d . . . .
C8 C 0.59871(18) 0.48063(15) 0.14573(10) 0.0116(4) Uani 1 1 d . . . .
C9 C 0.64015(18) 0.58637(16) 0.13855(11) 0.0120(4) Uani 1 1 d . . . .
C10 C 0.55665(19) 0.68323(16) 0.17552(11) 0.0142(4) Uani 1 1 d . . . .
C11 C 0.6060(2) 0.78727(17) 0.18298(12) 0.0192(4) Uani 1 1 d . . . .
H11 H 0.6966 0.7962 0.1604 0.023 Uiso 1 1 calc R . . .
C12 C 0.5243(2) 0.87560(19) 0.22252(14) 0.0292(5) Uani 1 1 d . . . .
H12 H 0.5587 0.9449 0.2278 0.035 Uiso 1 1 calc R . . .
C13 C 0.3909(3) 0.8635(2) 0.25479(16) 0.0353(6) Uani 1 1 d . . . .
H13 H 0.3343 0.9252 0.2814 0.042 Uiso 1 1 calc R . . .
C14 C 0.3404(2) 0.76386(19) 0.24859(14) 0.0278(5) Uani 1 1 d . . . .
H14 H 0.2490 0.7577 0.2708 0.033 Uiso 1 1 calc R . . .
C15 C 0.4212(2) 0.66989(16) 0.20983(12) 0.0166(4) Uani 1 1 d . . . .
C16 C 0.37273(19) 0.55970(16) 0.20988(11) 0.0143(4) Uani 1 1 d . . . .
C17 C 0.23741(19) 0.54476(17) 0.23990(12) 0.0170(4) Uani 1 1 d . . . .
H17 H 0.1728 0.6095 0.2539 0.020 Uiso 1 1 calc R . . .
C18 C 0.1974(2) 0.43821(18) 0.24926(12) 0.0194(4) Uani 1 1 d . . . .
H18 H 0.1057 0.4301 0.2695 0.023 Uiso 1 1 calc R . . .
C19 C 0.2902(2) 0.34197(18) 0.22941(12) 0.0189(4) Uani 1 1 d . . . .
H19 H 0.2628 0.2683 0.2389 0.023 Uiso 1 1 calc R . . .
C20 C 0.4211(2) 0.35359(17) 0.19621(12) 0.0167(4) Uani 1 1 d . . . .
H20 H 0.4832 0.2877 0.1815 0.020 Uiso 1 1 calc R . . .
C21 C 0.46467(19) 0.46240(16) 0.18356(11) 0.0129(4) Uani 1 1 d . . . .
C22 C 0.83708(19) 0.67981(16) 0.04797(11) 0.0133(4) Uani 1 1 d . . . .
C23 C 0.9466(2) 0.72840(16) 0.06794(12) 0.0163(4) Uani 1 1 d . . . .
H23 H 0.9924 0.6972 0.1145 0.020 Uiso 1 1 calc R . . .
C24 C 0.9895(2) 0.82182(17) 0.02057(13) 0.0199(4) Uani 1 1 d . . . .
H24 H 1.0643 0.8543 0.0347 0.024 Uiso 1 1 calc R . . .
C25 C 0.9234(2) 0.86781(17) -0.04733(13) 0.0221(5) Uani 1 1 d . . . .
H25 H 0.9524 0.9323 -0.0795 0.027 Uiso 1 1 calc R . . .
C26 C 0.8150(2) 0.81972(17) -0.06842(12) 0.0205(4) Uani 1 1 d . . . .
H26 H 0.7702 0.8509 -0.1154 0.025 Uiso 1 1 calc R . . .
C27 C 0.7717(2) 0.72626(17) -0.02113(12) 0.0174(4) Uani 1 1 d . . . .
H27 H 0.6972 0.6937 -0.0358 0.021 Uiso 1 1 calc R . . .
C28 C 0.69768(19) 0.27979(16) 0.08724(11) 0.0137(4) Uani 1 1 d . . . .
C29 C 0.6322(2) 0.27361(17) 0.01625(12) 0.0175(4) Uani 1 1 d . . . .
H29 H 0.6030 0.3415 -0.0155 0.021 Uiso 1 1 calc R . . .
C30 C 0.6093(2) 0.16897(17) -0.00831(13) 0.0225(4) Uani 1 1 d . . . .
H30 H 0.5638 0.1658 -0.0564 0.027 Uiso 1 1 calc R . . .
C31 C 0.6524(2) 0.06906(18) 0.03677(14) 0.0234(5) Uani 1 1 d . . . .
H31 H 0.6361 -0.0024 0.0200 0.028 Uiso 1 1 calc R . . .
C32 C 0.7194(2) 0.07441(17) 0.10652(13) 0.0214(4) Uani 1 1 d . . . .
H32 H 0.7506 0.0061 0.1371 0.026 Uiso 1 1 calc R . . .
C33 C 0.7411(2) 0.17865(16) 0.13195(12) 0.0177(4) Uani 1 1 d . . . .
H33 H 0.7860 0.1813 0.1803 0.021 Uiso 1 1 calc R . . .
C34 C 0.7331(2) 0.51687(17) 0.38935(12) 0.0187(4) Uani 1 1 d . . . .
C35 C 0.7991(2) 0.46033(18) 0.45494(12) 0.0201(4) Uani 1 1 d . . . .
C36 C 0.7482(2) 0.48617(19) 0.53736(13) 0.0239(5) Uani 1 1 d . . . .
H36 H 0.7913 0.4481 0.5830 0.029 Uiso 1 1 calc R . . .
C37 C 0.6357(2) 0.5666(2) 0.55324(13) 0.0280(5) Uani 1 1 d . . . .
H37 H 0.6010 0.5825 0.6098 0.034 Uiso 1 1 calc R . . .
C38 C 0.5728(2) 0.6244(2) 0.48758(14) 0.0287(5) Uani 1 1 d . . . .
H38 H 0.4964 0.6810 0.4991 0.034 Uiso 1 1 calc R . . .
C39 C 0.6216(2) 0.59950(18) 0.40442(13) 0.0223(4) Uani 1 1 d . . . .
H39 H 0.5789 0.6386 0.3589 0.027 Uiso 1 1 calc R . . .
C40 C 0.9470(2) 0.25747(19) 0.50908(12) 0.0220(4) Uani 1 1 d . . . .
C41 C 0.8623(2) 0.1749(2) 0.50821(13) 0.0261(5) Uani 1 1 d . . . .
H41 H 0.8005 0.1811 0.4673 0.031 Uiso 1 1 calc R . . .
C42 C 0.8681(2) 0.0833(2) 0.56722(14) 0.0272(5) Uani 1 1 d . . . .
H42 H 0.8109 0.0262 0.5666 0.033 Uiso 1 1 calc R . . .
C43 C 0.9578(2) 0.07551(18) 0.62697(13) 0.0246(5) Uani 1 1 d . . . .
C44 C 1.0403(2) 0.15852(19) 0.62916(14) 0.0280(5) Uani 1 1 d . . . .
H44 H 1.1000 0.1532 0.6712 0.034 Uiso 1 1 calc R . . .
C45 C 1.0358(2) 0.25012(19) 0.56969(13) 0.0260(5) Uani 1 1 d . . . .
H45 H 1.0929 0.3072 0.5705 0.031 Uiso 1 1 calc R . . .
C46 C 0.9671(3) -0.0232(2) 0.69184(16) 0.0364(6) Uani 1 1 d . . . .
Br1S Br 0.4675(8) 0.1249(4) 0.3724(3) 0.0546(10) Uani 0.229(9) 1 d D P A -1
C1S C 0.4935(5) 0.0266(4) 0.4679(3) 0.0394(7) Uiso 0.229(9) 1 d D P A -1
C2S C 0.3958(7) 0.0258(9) 0.5354(4) 0.0394(7) Uiso 0.229(9) 1 d DG P A -1
D2S D 0.3146 0.0784 0.5360 0.047 Uiso 0.229(9) 1 calc R P A -1
C3S C 0.4142(11) -0.0505(10) 0.6020(6) 0.0394(7) Uiso 0.229(9) 1 d G P A -1
D3S D 0.3460 -0.0511 0.6491 0.047 Uiso 0.229(9) 1 calc R P A -1
C4S C 0.5305(13) -0.1260(9) 0.6012(7) 0.0394(7) Uiso 0.229(9) 1 d G P A -1
D4S D 0.5434 -0.1792 0.6476 0.047 Uiso 0.229(9) 1 calc R P A -1
C5S C 0.6283(11) -0.1251(8) 0.5337(8) 0.0394(7) Uiso 0.229(9) 1 d G P A -1
D5S D 0.7094 -0.1777 0.5331 0.047 Uiso 0.229(9) 1 calc R P A -1
C6S C 0.6098(6) -0.0488(6) 0.4670(6) 0.0394(7) Uiso 0.229(9) 1 d DG P A -1
D6S D 0.6780 -0.0482 0.4200 0.047 Uiso 0.229(9) 1 calc R P A -1
Br2S Br 0.5166(11) 0.1190(4) 0.3757(3) 0.0698(15) Uani 0.271(9) 1 d DG P A -2
C7S C 0.5060(7) 0.0243(7) 0.4739(4) 0.0394(7) Uiso 0.271(9) 1 d D P A -2
C8S C 0.3952(8) 0.0429(7) 0.5353(5) 0.0394(7) Uiso 0.271(9) 1 d DG P A -2
D8S D 0.3224 0.1014 0.5261 0.047 Uiso 0.271(9) 1 calc R P A -2
C9S C 0.3907(10) -0.0240(9) 0.6101(5) 0.0394(7) Uiso 0.271(9) 1 d G P A -2
D9S D 0.3148 -0.0112 0.6522 0.047 Uiso 0.271(9) 1 calc R P A -2
C10S C 0.4970(11) -0.1096(9) 0.6235(8) 0.0394(7) Uiso 0.271(9) 1 d G P A -2
D10S D 0.4939 -0.1554 0.6748 0.047 Uiso 0.271(9) 1 calc R P A -2
C11S C 0.6078(9) -0.1283(7) 0.5621(8) 0.0394(7) Uiso 0.271(9) 1 d G P A -2
D11S D 0.6805 -0.1869 0.5713 0.047 Uiso 0.271(9) 1 calc R P A -2
C12S C 0.6123(7) -0.0614(7) 0.4872(6) 0.0394(7) Uiso 0.271(9) 1 d DG P A -2
D12S D 0.6881 -0.0742 0.4452 0.047 Uiso 0.271(9) 1 calc R P A -2

loop_
_atom_site_aniso_label
_atom_site_aniso_U_11
_atom_site_aniso_U_22
_atom_site_aniso_U_33
_atom_site_aniso_U_23
_atom_site_aniso_U_13
_atom_site_aniso_U_12
S1 0.0217(3) 0.0413(3) 0.0158(3) 0.0107(2) 0.0016(2) -0.0013(2)
F1 0.1138(16) 0.0490(10) 0.0269(8) 0.0134(7) 0.0087(9) 0.0124(10)
F2 0.0545(11) 0.0498(10) 0.0606(11) 0.0202(8) -0.0064(8) 0.0197(8)
F3 0.0730(12) 0.0352(9) 0.0785(13) 0.0232(9) -0.0092(10) -0.0153(9)
O1 0.0221(7) 0.0171(7) 0.0110(7) -0.0008(5) 0.0022(5) -0.0012(6)
O2 0.0299(8) 0.0261(8) 0.0152(7) -0.0012(6) -0.0025(6) -0.0133(7)
O3 0.0309(8) 0.0232(8) 0.0156(7) 0.0047(6) -0.0002(6) -0.0114(7)
N1 0.0211(9) 0.0212(9) 0.0085(7) 0.0020(6) -0.0022(6) -0.0060(7)
C1 0.0103(9) 0.0126(9) 0.0134(9) 0.0015(7) -0.0010(7) 0.0006(7)
C2 0.0127(9) 0.0141(9) 0.0084(8) -0.0004(7) -0.0001(7) -0.0015(7)
C3 0.0118(9) 0.0171(10) 0.0110(9) 0.0020(7) -0.0010(7) -0.0030(7)
C4 0.0151(10) 0.0208(10) 0.0112(9) 0.0023(7) -0.0031(7) -0.0039(8)
C5 0.0171(10) 0.0187(10) 0.0124(9) 0.0031(8) -0.0042(8) -0.0017(8)
C6 0.0147(9) 0.0142(9) 0.0121(9) 0.0018(7) -0.0010(7) -0.0012(7)
C7 0.0137(9) 0.0144(9) 0.0096(9) 0.0015(7) -0.0001(7) -0.0015(7)
C8 0.0144(9) 0.0147(9) 0.0051(8) 0.0005(7) -0.0008(7) -0.0010(7)
C9 0.0132(9) 0.0166(9) 0.0062(8) 0.0009(7) -0.0011(7) -0.0027(7)
C10 0.0166(10) 0.0163(10) 0.0089(8) -0.0003(7) 0.0003(7) -0.0011(8)
C11 0.0216(11) 0.0183(10) 0.0167(10) -0.0020(8) 0.0045(8) -0.0054(8)
C12 0.0358(13) 0.0177(11) 0.0325(12) -0.0083(9) 0.0114(10) -0.0086(10)
C13 0.0359(14) 0.0205(12) 0.0433(14) -0.0115(10) 0.0198(11) -0.0007(10)
C14 0.0228(11) 0.0231(12) 0.0331(12) -0.0043(9) 0.0137(9) -0.0021(9)
C15 0.0174(10) 0.0173(10) 0.0133(9) 0.0001(7) 0.0016(8) -0.0001(8)
C16 0.0156(9) 0.0194(10) 0.0070(8) 0.0023(7) -0.0001(7) -0.0018(8)
C17 0.0136(10) 0.0239(11) 0.0119(9) 0.0015(8) 0.0000(7) -0.0004(8)
C18 0.0143(10) 0.0340(12) 0.0104(9) 0.0036(8) -0.0008(7) -0.0084(9)
C19 0.0231(11) 0.0220(11) 0.0133(9) 0.0007(8) -0.0001(8) -0.0118(9)
C20 0.0188(10) 0.0176(10) 0.0130(9) -0.0010(7) 0.0010(8) -0.0028(8)
C21 0.0148(9) 0.0183(10) 0.0060(8) 0.0016(7) -0.0015(7) -0.0046(8)
C22 0.0153(9) 0.0127(9) 0.0104(9) -0.0014(7) 0.0043(7) -0.0014(7)
C23 0.0168(10) 0.0169(10) 0.0144(9) -0.0018(7) 0.0018(7) -0.0020(8)
C24 0.0187(10) 0.0192(10) 0.0215(10) -0.0033(8) 0.0051(8) -0.0070(8)
C25 0.0288(12) 0.0132(10) 0.0215(10) 0.0008(8) 0.0081(9) -0.0040(8)
C26 0.0278(11) 0.0176(10) 0.0152(10) 0.0033(8) -0.0019(8) -0.0030(9)
C27 0.0203(10) 0.0170(10) 0.0145(9) -0.0016(8) -0.0009(8) -0.0022(8)
C28 0.0131(9) 0.0133(9) 0.0134(9) -0.0005(7) 0.0033(7) -0.0019(7)
C29 0.0188(10) 0.0157(10) 0.0170(10) 0.0003(8) -0.0010(8) -0.0011(8)
C30 0.0247(11) 0.0193(11) 0.0244(11) -0.0038(8) -0.0045(9) -0.0036(9)
C31 0.0239(11) 0.0149(10) 0.0319(12) -0.0068(9) 0.0021(9) -0.0062(9)
C32 0.0207(11) 0.0128(10) 0.0279(11) 0.0036(8) 0.0034(9) -0.0007(8)
C33 0.0179(10) 0.0167(10) 0.0172(10) 0.0027(8) 0.0008(8) -0.0025(8)
C34 0.0222(11) 0.0230(11) 0.0123(9) 0.0004(8) -0.0006(8) -0.0099(9)
C35 0.0205(10) 0.0255(11) 0.0154(10) 0.0029(8) -0.0010(8) -0.0099(9)
C36 0.0282(12) 0.0328(12) 0.0120(9) 0.0020(8) -0.0029(8) -0.0099(10)
C37 0.0349(13) 0.0351(13) 0.0141(10) -0.0038(9) 0.0032(9) -0.0096(10)
C38 0.0309(12) 0.0305(12) 0.0234(11) -0.0044(9) 0.0010(9) -0.0023(10)
C39 0.0246(11) 0.0254(11) 0.0166(10) -0.0009(8) -0.0025(8) -0.0023(9)
C40 0.0210(11) 0.0304(12) 0.0125(9) 0.0016(8) 0.0007(8) -0.0004(9)
C41 0.0201(11) 0.0391(13) 0.0184(10) 0.0002(9) -0.0024(8) -0.0031(10)
C42 0.0231(11) 0.0296(12) 0.0278(12) -0.0032(9) 0.0055(9) -0.0073(9)
C43 0.0267(12) 0.0229(11) 0.0196(10) -0.0017(8) 0.0043(9) 0.0058(9)
C44 0.0327(13) 0.0288(12) 0.0216(11) 0.0005(9) -0.0092(9) 0.0030(10)
C45 0.0301(12) 0.0278(12) 0.0218(11) 0.0006(9) -0.0088(9) -0.0054(10)
C46 0.0369(14) 0.0341(14) 0.0323(13) 0.0025(11) 0.0042(11) 0.0046(11)
Br1S 0.110(3) 0.0200(10) 0.0373(12) -0.0052(7) -0.0215(17) -0.0065(15)
Br2S 0.140(4) 0.0422(14) 0.0283(12) -0.0076(8) 0.0194(16) -0.0391(17)

loop_
_atom_type_symbol
_atom_type_description
_atom_type_scat_dispersion_real
_atom_type_scat_dispersion_imag
_atom_type_scat_source
C C 0.0033 0.0016 'International Tables Vol C Tables 4.2.6.8 and 6.1.1.4'
D D 0.0000 0.0000 'International Tables Vol C Tables 4.2.6.8 and 6.1.1.4'
Br Br -0.2901 2.4595 'International Tables Vol C Tables 4.2.6.8 and 6.1.1.4'
F F 0.0171 0.0103 'International Tables Vol C Tables 4.2.6.8 and 6.1.1.4'
H H 0.0000 0.0000 'International Tables Vol C Tables 4.2.6.8 and 6.1.1.4'
N N 0.0061 0.0033 'International Tables Vol C Tables 4.2.6.8 and 6.1.1.4'
O O 0.0106 0.0060 'International Tables Vol C Tables 4.2.6.8 and 6.1.1.4'
S S 0.1246 0.1234 'International Tables Vol C Tables 4.2.6.8 and 6.1.1.4'

loop_
_geom_angle_atom_site_label_1
_geom_angle_atom_site_label_2
_geom_angle_atom_site_label_3
_geom_angle
C35 S1 C40 103.11(9)
C4 N1 C5 114.05(15)
C4 N1 C34 123.03(16)
C5 N1 C34 122.91(16)
O1 C1 C2 130.15(17)
O1 C1 C7 130.91(17)
C2 C1 C7 98.93(14)
C1 C2 C3 97.09(14)
C9 C2 C1 96.22(14)
C9 C2 C3 107.03(14)
C22 C2 C1 114.74(15)
C22 C2 C3 117.96(15)
C22 C2 C9 119.57(15)
C2 C3 H3 111.4
C4 C3 C2 112.88(15)
C4 C3 H3 111.4
C4 C3 C6 105.29(14)
C6 C3 C2 104.23(14)
C6 C3 H3 111.4
O2 C4 N1 124.14(17)
O2 C4 C3 127.96(17)
N1 C4 C3 107.89(16)
O3 C5 N1 124.51(18)
O3 C5 C6 127.91(18)
N1 C5 C6 107.57(15)
C3 C6 H6 111.2
C3 C6 C7 105.82(14)
C5 C6 C3 104.87(15)
C5 C6 H6 111.2
C5 C6 C7 112.38(15)
C7 C6 H6 111.2
C1 C7 C6 97.94(14)
C8 C7 C1 95.68(14)
C8 C7 C6 105.25(14)
C28 C7 C1 116.24(15)
C28 C7 C6 116.94(15)
C28 C7 C8 120.65(16)
C9 C8 C7 108.32(16)
C9 C8 C21 122.00(17)
C21 C8 C7 129.53(16)
C8 C9 C2 109.58(16)
C8 C9 C10 121.68(17)
C10 C9 C2 128.32(16)
C11 C10 C9 122.77(17)
C11 C10 C15 119.53(17)
C15 C10 C9 117.60(17)
C10 C11 H11 119.7
C12 C11 C10 120.68(19)
C12 C11 H11 119.7
C11 C12 H12 120.1
C11 C12 C13 119.9(2)
C13 C12 H12 120.1
C12 C13 H13 119.6
C14 C13 C12 120.7(2)
C14 C13 H13 119.6
C13 C14 H14 119.3
C13 C14 C15 121.5(2)
C15 C14 H14 119.3
C10 C15 C16 120.27(17)
C14 C15 C10 117.66(18)
C14 C15 C16 121.92(18)
C17 C16 C15 121.74(17)
C17 C16 C21 118.18(17)
C21 C16 C15 119.98(17)
C16 C17 H17 119.5
C18 C17 C16 121.07(19)
C18 C17 H17 119.5
C17 C18 H18 119.7
C17 C18 C19 120.60(18)
C19 C18 H18 119.7
C18 C19 H19 120.0
C20 C19 C18 119.98(18)
C20 C19 H19 120.0
C19 C20 H20 119.6
C19 C20 C21 120.84(18)
C21 C20 H20 119.6
C16 C21 C8 117.51(16)
C20 C21 C8 123.47(17)
C20 C21 C16 119.01(17)
C23 C22 C2 122.63(17)
C23 C22 C27 118.90(17)
C27 C22 C2 118.46(17)
C22 C23 H23 119.7
C24 C23 C22 120.63(18)
C24 C23 H23 119.7
C23 C24 H24 120.0
C25 C24 C23 120.07(19)
C25 C24 H24 120.0
C24 C25 H25 120.0
C24 C25 C26 119.95(18)
C26 C25 H25 120.0
C25 C26 H26 119.9
C27 C26 C25 120.16(19)
C27 C26 H26 119.9
C22 C27 H27 119.9
C26 C27 C22 120.29(18)
C26 C27 H27 119.9
C29 C28 C7 119.83(16)
C33 C28 C7 121.60(17)
C33 C28 C29 118.57(18)
C28 C29 H29 119.8
C30 C29 C28 120.44(18)
C30 C29 H29 119.8
C29 C30 H30 119.7
C31 C30 C29 120.5(2)
C31 C30 H30 119.7
C30 C31 H31 120.3
C32 C31 C30 119.36(19)
C32 C31 H31 120.3
C31 C32 H32 119.8
C33 C32 C31 120.42(19)
C33 C32 H32 119.8
C28 C33 H33 119.7
C32 C33 C28 120.69(19)
C32 C33 H33 119.7
C35 C34 N1 119.38(18)
C39 C34 N1 119.05(17)
C39 C34 C35 121.55(18)
C34 C35 S1 118.08(15)
C36 C35 S1 123.15(16)
C36 C35 C34 118.5(2)
C35 C36 H36 119.8
C37 C36 C35 120.5(2)
C37 C36 H36 119.8
C36 C37 H37 119.7
C36 C37 C38 120.7(2)
C38 C37 H37 119.7
C37 C38 H38 120.1
C37 C38 C39 119.9(2)
C39 C38 H38 120.1
C34 C39 C38 118.9(2)
C34 C39 H39 120.6
C38 C39 H39 120.6
C41 C40 S1 120.81(16)
C41 C40 C45 120.4(2)
C45 C40 S1 118.63(17)
C40 C41 H41 120.1
C42 C41 C40 119.8(2)
C42 C41 H41 120.1
C41 C42 H42 120.2
C43 C42 C41 119.6(2)
C43 C42 H42 120.2
C42 C43 C46 121.0(2)
C44 C43 C42 120.8(2)
C44 C43 C46 118.2(2)
C43 C44 H44 120.1
C43 C44 C45 119.9(2)
C45 C44 H44 120.1
C40 C45 C44 119.5(2)
C40 C45 H45 120.2
C44 C45 H45 120.2
F1 C46 C43 110.6(2)
F2 C46 F1 106.8(2)
F2 C46 F3 107.2(2)
F2 C46 C43 112.6(2)
F3 C46 F1 106.4(2)
F3 C46 C43 112.8(2)
C2S C1S Br1S 121.2(2)
C6S C1S Br1S 118.7(2)
C6S C1S C2S 120.0
C1S C2S D2S 120.0
C3S C2S C1S 120.0
C3S C2S D2S 120.0
C2S C3S D3S 120.0
C2S C3S C4S 120.0
C4S C3S D3S 120.0
C3S C4S D4S 120.0
C3S C4S C5S 120.0
C5S C4S D4S 120.0
C4S C5S D5S 120.0
C4S C5S C6S 120.0
C6S C5S D5S 120.0
C1S C6S C5S 120.0
C1S C6S D6S 120.0
C5S C6S D6S 120.0
C8S C7S Br2S 120.1(3)
C12S C7S Br2S 119.8(3)
C12S C7S C8S 120.0
C7S C8S D8S 120.0
C9S C8S C7S 120.0
C9S C8S D8S 120.0
C8S C9S D9S 120.0
C8S C9S C10S 120.0
C10S C9S D9S 120.0
C9S C10S D10S 120.0
C11S C10S C9S 120.0
C11S C10S D10S 120.0
C10S C11S D11S 120.0
C10S C11S C12S 120.0
C12S C11S D11S 120.0
C7S C12S C11S 120.0
C7S C12S D12S 120.0
C11S C12S D12S 120.0

loop_
_geom_bond_atom_site_label_1
_geom_bond_atom_site_label_2
_geom_bond_distance
S1 C35 1.774(2)
S1 C40 1.778(2)
F1 C46 1.338(3)
F2 C46 1.316(3)
F3 C46 1.326(3)
O1 C1 1.191(2)
O2 C4 1.204(2)
O3 C5 1.203(2)
N1 C4 1.392(2)
N1 C5 1.400(3)
N1 C34 1.442(2)
C1 C2 1.556(3)
C1 C7 1.557(2)
C2 C3 1.567(2)
C2 C9 1.529(3)
C2 C22 1.506(2)
C3 H3 1.0000
C3 C4 1.513(3)
C3 C6 1.548(3)
C5 C6 1.523(3)
C6 H6 1.0000
C6 C7 1.571(3)
C7 C8 1.533(3)
C7 C28 1.500(3)
C8 C9 1.370(3)
C8 C21 1.439(3)
C9 C10 1.437(3)
C10 C11 1.413(3)
C10 C15 1.422(3)
C11 H11 0.9500
C11 C12 1.373(3)
C12 H12 0.9500
C12 C13 1.392(3)
C13 H13 0.9500
C13 C14 1.366(3)
C14 H14 0.9500
C14 C15 1.412(3)
C15 C16 1.459(3)
C16 C17 1.410(3)
C16 C21 1.422(3)
C17 H17 0.9500
C17 C18 1.373(3)
C18 H18 0.9500
C18 C19 1.392(3)
C19 H19 0.9500
C19 C20 1.371(3)
C20 H20 0.9500
C20 C21 1.415(3)
C22 C23 1.392(3)
C22 C27 1.397(3)
C23 H23 0.9500
C23 C24 1.385(3)
C24 H24 0.9500
C24 C25 1.383(3)
C25 H25 0.9500
C25 C26 1.387(3)
C26 H26 0.9500
C26 C27 1.386(3)
C27 H27 0.9500
C28 C29 1.396(3)
C28 C33 1.395(3)
C29 H29 0.9500
C29 C30 1.388(3)
C30 H30 0.9500
C30 C31 1.386(3)
C31 H31 0.9500
C31 C32 1.386(3)
C32 H32 0.9500
C32 C33 1.385(3)
C33 H33 0.9500
C34 C35 1.393(3)
C34 C39 1.384(3)
C35 C36 1.392(3)
C36 H36 0.9500
C36 C37 1.376(3)
C37 H37 0.9500
C37 C38 1.384(3)
C38 H38 0.9500
C38 C39 1.396(3)
C39 H39 0.9500
C40 C41 1.388(3)
C40 C45 1.389(3)
C41 H41 0.9500
C41 C42 1.388(3)
C42 H42 0.9500
C42 C43 1.385(3)
C43 C44 1.379(3)
C43 C46 1.508(3)
C44 H44 0.9500
C44 C45 1.392(3)
C45 H45 0.9500
Br1S C1S 1.877(5)
C1S C2S 1.362(3)
C1S C6S 1.361(3)
C2S D2S 0.9500
C2S C3S 1.361(3)
C3S D3S 0.9500
C3S C4S 1.361(3)
C4S D4S 0.9500
C4S C5S 1.362(3)
C5S D5S 0.9500
C5S C6S 1.362(3)
C6S D6S 0.9500
Br2S C7S 1.865(5)
C7S C8S 1.388(5)
C7S C12S 1.388(5)
C8S D8S 0.9500
C8S C9S 1.388(5)
C9S D9S 0.9500
C9S C10S 1.388(5)
C10S D10S 0.9500
C10S C11S 1.388(5)
C11S D11S 0.9500
C11S C12S 1.388(5)
C12S D12S 0.9500

loop_
_geom_torsion_atom_site_label_1
_geom_torsion_atom_site_label_2
_geom_torsion_atom_site_label_3
_geom_torsion_atom_site_label_4
_geom_torsion
S1 C35 C36 C37 173.44(17)
S1 C40 C41 C42 174.25(17)
S1 C40 C45 C44 -174.91(17)
O1 C1 C2 C3 -122.6(2)
O1 C1 C2 C9 129.3(2)
O1 C1 C2 C22 2.7(3)
O1 C1 C7 C6 126.1(2)
O1 C1 C7 C8 -127.6(2)
O1 C1 C7 C28 0.8(3)
O3 C5 C6 C3 175.23(19)
O3 C5 C6 C7 60.8(3)
N1 C5 C6 C3 -3.40(19)
N1 C5 C6 C7 -117.88(17)
N1 C34 C35 S1 6.6(3)
N1 C34 C35 C36 -179.14(18)
N1 C34 C39 C38 179.47(19)
C1 C2 C3 C4 -151.85(15)
C1 C2 C3 C6 -38.13(16)
C1 C2 C9 C8 29.94(17)
C1 C2 C9 C10 -157.45(18)
C1 C2 C22 C23 -124.71(19)
C1 C2 C22 C27 54.3(2)
C1 C7 C8 C9 -34.88(17)
C1 C7 C8 C21 149.58(18)
C1 C7 C28 C29 -48.5(2)
C1 C7 C28 C33 131.52(18)
C2 C1 C7 C6 -54.14(15)
C2 C1 C7 C8 52.17(15)
C2 C1 C7 C28 -179.50(15)
C2 C3 C4 O2 -72.1(3)
C2 C3 C4 N1 107.41(17)
C2 C3 C6 C5 -113.61(15)
C2 C3 C6 C7 5.38(18)
C2 C9 C10 C11 -4.0(3)
C2 C9 C10 C15 179.53(17)
C2 C22 C23 C24 179.52(18)
C2 C22 C27 C26 -179.51(18)
C3 C2 C9 C8 -69.45(18)
C3 C2 C9 C10 103.1(2)
C3 C2 C22 C23 -11.2(3)
C3 C2 C22 C27 167.78(16)
C3 C6 C7 C1 29.59(17)
C3 C6 C7 C8 -68.55(17)
C3 C6 C7 C28 154.45(15)
C4 N1 C5 O3 -178.85(18)
C4 N1 C5 C6 -0.2(2)
C4 N1 C34 C35 -106.1(2)
C4 N1 C34 C39 72.9(3)
C4 C3 C6 C5 5.41(19)
C4 C3 C6 C7 124.40(15)
C5 N1 C4 O2 -176.69(18)
C5 N1 C4 C3 3.8(2)
C5 N1 C34 C35 75.1(2)
C5 N1 C34 C39 -105.8(2)
C5 C6 C7 C1 143.48(15)
C5 C6 C7 C8 45.34(19)
C5 C6 C7 C28 -91.66(19)
C6 C3 C4 O2 174.84(19)
C6 C3 C4 N1 -5.7(2)
C6 C7 C8 C9 64.97(17)
C6 C7 C8 C21 -110.6(2)
C6 C7 C28 C29 -163.59(17)
C6 C7 C28 C33 16.5(3)
C7 C1 C2 C3 57.69(15)
C7 C1 C2 C9 -50.40(15)
C7 C1 C2 C22 -177.03(15)
C7 C8 C9 C2 3.22(19)
C7 C8 C9 C10 -169.96(16)
C7 C8 C21 C16 178.13(17)
C7 C8 C21 C20 -1.4(3)
C7 C28 C29 C30 -179.04(18)
C7 C28 C33 C32 179.79(18)
C8 C7 C28 C29 66.3(2)
C8 C7 C28 C33 -113.6(2)
C8 C9 C10 C11 167.78(18)
C8 C9 C10 C15 -8.7(3)
C9 C2 C3 C4 -53.09(19)
C9 C2 C3 C6 60.63(18)
C9 C2 C22 C23 121.80(19)
C9 C2 C22 C27 -59.2(2)
C9 C8 C21 C16 3.1(2)
C9 C8 C21 C20 -176.37(17)
C9 C10 C11 C12 -176.76(19)
C9 C10 C15 C14 178.02(18)
C9 C10 C15 C16 2.4(3)
C10 C11 C12 C13 -0.8(3)
C10 C15 C16 C17 -177.11(17)
C10 C15 C16 C21 6.5(3)
C11 C10 C15 C14 1.5(3)
C11 C10 C15 C16 -174.15(17)
C11 C12 C13 C14 0.9(4)
C12 C13 C14 C15 0.3(4)
C13 C14 C15 C10 -1.4(3)
C13 C14 C15 C16 174.1(2)
C14 C15 C16 C17 7.5(3)
C14 C15 C16 C21 -168.95(19)
C15 C10 C11 C12 -0.4(3)
C15 C16 C17 C18 -171.92(17)
C15 C16 C21 C8 -9.1(2)
C15 C16 C21 C20 170.36(17)
C16 C17 C18 C19 0.2(3)
C17 C16 C21 C8 174.29(16)
C17 C16 C21 C20 -6.2(3)
C17 C18 C19 C20 -3.3(3)
C18 C19 C20 C21 1.5(3)
C19 C20 C21 C8 -177.26(17)
C19 C20 C21 C16 3.3(3)
C21 C8 C9 C2 179.17(15)
C21 C8 C9 C10 6.0(3)
C21 C16 C17 C18 4.6(3)
C22 C2 C3 C4 85.2(2)
C22 C2 C3 C6 -161.06(15)
C22 C2 C9 C8 153.03(16)
C22 C2 C9 C10 -34.4(3)
C22 C23 C24 C25 0.0(3)
C23 C22 C27 C26 -0.5(3)
C23 C24 C25 C26 -0.6(3)
C24 C25 C26 C27 0.6(3)
C25 C26 C27 C22 -0.1(3)
C27 C22 C23 C24 0.5(3)
C28 C7 C8 C9 -160.01(16)
C28 C7 C8 C21 24.4(3)
C28 C29 C30 C31 -0.6(3)
C29 C28 C33 C32 -0.1(3)
C29 C30 C31 C32 -0.4(3)
C30 C31 C32 C33 1.1(3)
C31 C32 C33 C28 -0.9(3)
C33 C28 C29 C30 0.9(3)
C34 N1 C4 O2 4.5(3)
C34 N1 C4 C3 -175.05(17)
C34 N1 C5 O3 0.0(3)
C34 N1 C5 C6 178.69(17)
C34 C35 C36 C37 -0.5(3)
C35 S1 C40 C41 75.03(19)
C35 S1 C40 C45 -109.38(18)
C35 C34 C39 C38 -1.5(3)
C35 C36 C37 C38 -1.1(3)
C36 C37 C38 C39 1.4(3)
C37 C38 C39 C34 -0.1(3)
C39 C34 C35 S1 -172.46(16)
C39 C34 C35 C36 1.8(3)
C40 S1 C35 C34 -145.48(16)
C40 S1 C35 C36 40.5(2)
C40 C41 C42 C43 0.5(3)
C41 C40 C45 C44 0.7(3)
C41 C42 C43 C44 0.8(3)
C41 C42 C43 C46 -179.8(2)
C42 C43 C44 C45 -1.4(3)
C42 C43 C46 F1 -118.1(3)
C42 C43 C46 F2 122.5(2)
C42 C43 C46 F3 1.0(3)
C43 C44 C45 C40 0.6(3)
C44 C43 C46 F1 61.3(3)
C44 C43 C46 F2 -58.1(3)
C44 C43 C46 F3 -179.6(2)
C45 C40 C41 C42 -1.3(3)
C46 C43 C44 C45 179.2(2)
Br1S C1S C2S C3S 176.5(4)
Br1S C1S C6S C5S -176.6(4)
C1S C2S C3S C4S 0.0
C2S C1S C6S C5S 0.0
C2S C3S C4S C5S 0.0
C3S C4S C5S C6S 0.0
C4S C5S C6S C1S 0.0
C6S C1S C2S C3S 0.0
Br2S C7S C8S C9S -176.8(8)
Br2S C7S C12S C11S 176.8(8)
C7S C8S C9S C10S 0.0
C8S C7S C12S C11S 0.0
C8S C9S C10S C11S 0.0
C9S C10S C11S C12S 0.0
C10S C11S C12S C7S 0.0
C12S C7S C8S C9S 0.0
